data_7002818
loop_
_publ_author_name
'Egdal, Rune Kirk'
'Raber, Georg'
'Bond, Andrew D.'
'Hussain, Munawar'
'Espino, Maria P. B.'
'Francesconi, Kevin A.'
'McKenzie, Christine J.'

_publ_section_title
;
 Selective recognition and binding of arsenate over phosphate
;
_journal_issue 44
_journal_name_full 'Dalton Transactions'
_journal_page_first 9718
_journal_page_last 9721
_journal_paper_doi 10.1039/b918143c
_journal_year 2009
_chemical_formula_moiety
;
C36 H40 N6 O7 P V2 +, C36 H41 N6 O7 P V2 2+, 3(Cl O4 -)
;
_chemical_formula_sum 'C72 H81 Cl3 N12 O26 P2 V4'
_chemical_formula_weight 1902.54
_space_group_IT_number 2
_symmetry_cell_setting triclinic
_symmetry_space_group_name_Hall '-P 1'
_symmetry_space_group_name_H-M 'P -1'
_atom_sites_solution_hydrogens geom
_atom_sites_solution_primary direct
_atom_sites_solution_secondary difmap
_cell_angle_alpha 71.600(2)
_cell_angle_beta 77.945(1)
_cell_angle_gamma 87.094(2)
_cell_formula_units_Z 2
_cell_length_a 10.3735(4)
_cell_length_b 21.3057(10)
_cell_length_c 21.9212(10)
_cell_measurement_reflns_used 4171
_cell_measurement_temperature 180(2)
_cell_measurement_theta_max 20.70
_cell_measurement_theta_min 2.35
_cell_volume 4495.2(3)
_computing_cell_refinement 'SAINT v.7.06a (Bruker, 2003)'
_computing_data_collection 'APEX2 v.1.0-22 (Bruker Nonius, 2004)'
_computing_data_reduction 'SAINT v.7.06a'
_computing_molecular_graphics 'SHELXTL v.6.10'
_computing_publication_material 'SHELXTL v.6.10'
_computing_structure_refinement 'SHELXTL v.6.10'
_computing_structure_solution 'SHELXTL v.6.10 (Sheldrick, 2000)'
_diffrn_ambient_temperature 180(2)
_diffrn_measured_fraction_theta_full 0.973
_diffrn_measured_fraction_theta_max 0.973
_diffrn_measurement_device_type 'Bruker-Nonius X8APEX-II CCD'
_diffrn_measurement_method 'thin-slice \w and \f scans'
_diffrn_radiation_monochromator graphite
_diffrn_radiation_source 'fine-focus sealed tube'
_diffrn_radiation_type MoK\a
_diffrn_radiation_wavelength 0.71073
_diffrn_reflns_av_R_equivalents 0.0909
_diffrn_reflns_av_sigmaI/netI 0.1481
_diffrn_reflns_limit_h_max 12
_diffrn_reflns_limit_h_min -9
_diffrn_reflns_limit_k_max 25
_diffrn_reflns_limit_k_min -25
_diffrn_reflns_limit_l_max 26
_diffrn_reflns_limit_l_min -26
_diffrn_reflns_number 57173
_diffrn_reflns_theta_full 25.03
_diffrn_reflns_theta_max 25.03
_diffrn_reflns_theta_min 3.53
_diffrn_standards_number 0
_exptl_absorpt_coefficient_mu 0.606
_exptl_absorpt_correction_T_max 0.964
_exptl_absorpt_correction_T_min 0.806
_exptl_absorpt_correction_type multi-scan
_exptl_absorpt_process_details
;
SADABS v.2.10 (Sheldrick, 2003)
Ratio of minimum to maximum apparent transmission: 0.836511
;
_exptl_crystal_colour violet
_exptl_crystal_density_diffrn 1.406
_exptl_crystal_density_method 'not measured'
_exptl_crystal_description plate
_exptl_crystal_F_000 1956
_exptl_crystal_size_max 0.25
_exptl_crystal_size_mid 0.20
_exptl_crystal_size_min 0.06
_platon_squeeze_details
;
Total electron count corrected for: 228.9.
The solvent could comprise either water or methanol.
;
_refine_diff_density_max 1.687
_refine_diff_density_min -0.668
_refine_diff_density_rms 0.094
_refine_ls_extinction_method none
_refine_ls_goodness_of_fit_ref 0.946
_refine_ls_hydrogen_treatment constr
_refine_ls_matrix_type full
_refine_ls_number_parameters 1109
_refine_ls_number_reflns 15467
_refine_ls_number_restraints 88
_refine_ls_restrained_S_all 0.970
_refine_ls_R_factor_all 0.1368
_refine_ls_R_factor_gt 0.0697
_refine_ls_shift/su_max 0.000
_refine_ls_shift/su_mean 0.000
_refine_ls_structure_factor_coef Fsqd
_refine_ls_weighting_details 'calc w=1/[\s^2^(Fo^2^)+(0.1041P)^2^] where P=(Fo^2^+2Fc^2^)/3'
_refine_ls_weighting_scheme calc
_refine_ls_wR_factor_gt 0.1764
_refine_ls_wR_factor_ref 0.1958
_reflns_number_gt 7840
_reflns_number_total 15467
_reflns_threshold_expression I>2\s(I)
_cod_data_source_file b918143c.txt
_cod_data_source_block 2
_cod_database_code 7002818

loop_
_symmetry_equiv_pos_as_xyz
'x, y, z'
'-x, -y, -z'

loop_
_atom_site_label
_atom_site_type_symbol
_atom_site_fract_x
_atom_site_fract_y
_atom_site_fract_z
_atom_site_U_iso_or_equiv
_atom_site_adp_type
_atom_site_occupancy
_atom_site_symmetry_multiplicity
_atom_site_calc_flag
_atom_site_refinement_flags
_atom_site_disorder_assembly
_atom_site_disorder_group
V1 V 0.23944(9) 0.45861(5) 0.19860(5) 0.0243(3) Uani 1 1 d . . .
V2 V -0.08655(9) 0.39957(5) 0.26444(4) 0.0237(3) Uani 1 1 d . . .
P1 P 0.03827(15) 0.44286(8) 0.10900(7) 0.0291(4) Uani 1 1 d . . .
O1 O 0.2746(4) 0.38210(18) 0.22124(18) 0.0300(10) Uani 1 1 d . . .
O2 O -0.0032(3) 0.33594(18) 0.29305(17) 0.0279(9) Uani 1 1 d . . .
O3 O 0.0562(3) 0.46706(18) 0.25353(17) 0.0248(9) Uani 1 1 d . . .
O4 O 0.1537(4) 0.4725(2) 0.12345(17) 0.0333(10) Uani 1 1 d . . .
O5 O -0.0661(4) 0.41282(19) 0.17138(17) 0.0306(10) Uani 1 1 d . . .
O6 O 0.0949(4) 0.3858(2) 0.08063(19) 0.0396(11) Uani 1 1 d . . .
H6 H 0.0386 0.3692 0.0641 0.059 Uiso 1 1 d R . .
O7 O -0.0248(4) 0.4948(2) 0.05918(18) 0.0404(11) Uani 1 1 d . . .
H7 H -0.0082 0.4982 0.0190 0.061 Uiso 0.50 1 d PR . .
N1 N 0.2580(4) 0.5705(2) 0.1725(2) 0.0269(11) Uani 1 1 d . . .
N2 N 0.4185(4) 0.4870(2) 0.1286(2) 0.0276(12) Uani 1 1 d . . .
N3 N 0.3146(4) 0.4739(2) 0.2760(2) 0.0252(11) Uani 1 1 d . . .
N4 N -0.1730(4) 0.4040(2) 0.3608(2) 0.0245(11) Uani 1 1 d . . .
N5 N -0.2618(4) 0.3433(2) 0.2881(2) 0.0263(11) Uani 1 1 d . . .
N6 N -0.2155(4) 0.4913(2) 0.2469(2) 0.0295(12) Uani 1 1 d . . .
C1 C 0.0331(5) 0.5114(3) 0.2892(3) 0.0240(13) Uani 1 1 d . . .
C2 C 0.0613(5) 0.5780(3) 0.2552(3) 0.0266(14) Uani 1 1 d . . .
C3 C 0.0385(6) 0.6233(3) 0.2894(3) 0.0343(15) Uani 1 1 d . . .
H3A H 0.0599 0.6686 0.2664 0.041 Uiso 1 1 calc R . .
C4 C -0.0157(5) 0.6043(3) 0.3574(3) 0.0275(14) Uani 1 1 d . . .
C5 C -0.0442(5) 0.5390(3) 0.3883(3) 0.0302(15) Uani 1 1 d . . .
H5A H -0.0809 0.5248 0.4340 0.036 Uiso 1 1 calc R . .
C6 C -0.0211(5) 0.4912(3) 0.3549(3) 0.0241(14) Uani 1 1 d . . .
C7 C -0.0384(6) 0.6583(3) 0.3914(3) 0.0398(17) Uani 1 1 d . . .
C8 C -0.1121(7) 0.6283(4) 0.4646(3) 0.0500(19) Uani 1 1 d . . .
H8A H -0.1242 0.6629 0.4859 0.075 Uiso 1 1 calc R . .
H8B H -0.0598 0.5926 0.4878 0.075 Uiso 1 1 calc R . .
H8C H -0.1984 0.6107 0.4658 0.075 Uiso 1 1 calc R . .
C9 C 0.0953(7) 0.6871(4) 0.3903(4) 0.070(2) Uani 1 1 d . . .
H9A H 0.0810 0.7213 0.4121 0.105 Uiso 1 1 calc R . .
H9B H 0.1418 0.7065 0.3447 0.105 Uiso 1 1 calc R . .
H9C H 0.1484 0.6517 0.4134 0.105 Uiso 1 1 calc R . .
C10 C -0.1243(10) 0.7121(4) 0.3568(4) 0.088(3) Uani 1 1 d . . .
H10A H -0.1374 0.7467 0.3781 0.132 Uiso 1 1 calc R . .
H10B H -0.2099 0.6929 0.3593 0.132 Uiso 1 1 calc R . .
H10C H -0.0809 0.7313 0.3106 0.132 Uiso 1 1 calc R . .
C11 C 0.1232(5) 0.5997(3) 0.1832(3) 0.0316(15) Uani 1 1 d . . .
H11A H 0.0669 0.5851 0.1587 0.038 Uiso 1 1 calc R . .
H11B H 0.1304 0.6486 0.1663 0.038 Uiso 1 1 calc R . .
C12 C 0.3198(6) 0.5933(3) 0.1016(3) 0.0377(16) Uani 1 1 d . . .
H12A H 0.3514 0.6397 0.0884 0.045 Uiso 1 1 calc R . .
H12B H 0.2548 0.5911 0.0751 0.045 Uiso 1 1 calc R . .
C13 C 0.4329(6) 0.5492(3) 0.0907(3) 0.0324(15) Uani 1 1 d . . .
C14 C 0.5477(7) 0.5717(4) 0.0423(3) 0.052(2) Uani 1 1 d . . .
H14A H 0.5565 0.6164 0.0148 0.062 Uiso 1 1 calc R . .
C15 C 0.6475(7) 0.5271(4) 0.0357(4) 0.057(2) Uani 1 1 d . . .
H15A H 0.7269 0.5413 0.0042 0.068 Uiso 1 1 calc R . .
C16 C 0.6317(6) 0.4629(4) 0.0746(3) 0.0450(18) Uani 1 1 d . . .
H16A H 0.6986 0.4317 0.0699 0.054 Uiso 1 1 calc R . .
C17 C 0.5187(6) 0.4443(3) 0.1202(3) 0.0367(16) Uani 1 1 d . . .
H17A H 0.5087 0.3996 0.1476 0.044 Uiso 1 1 calc R . .
C18 C 0.3407(6) 0.5882(3) 0.2113(3) 0.0293(14) Uani 1 1 d . . .
H18A H 0.3103 0.6303 0.2192 0.035 Uiso 1 1 calc R . .
H18B H 0.4330 0.5949 0.1865 0.035 Uiso 1 1 calc R . .
C19 C 0.3353(5) 0.5350(3) 0.2761(3) 0.0320(15) Uani 1 1 d . . .
C20 C 0.3565(6) 0.5475(3) 0.3313(3) 0.0366(16) Uani 1 1 d . . .
H20A H 0.3684 0.5915 0.3309 0.044 Uiso 1 1 calc R . .
C21 C 0.3604(6) 0.4949(4) 0.3871(3) 0.0434(18) Uani 1 1 d . . .
H21A H 0.3752 0.5026 0.4255 0.052 Uiso 1 1 calc R . .
C22 C 0.3429(6) 0.4316(3) 0.3873(3) 0.0384(16) Uani 1 1 d . . .
H22A H 0.3465 0.3948 0.4251 0.046 Uiso 1 1 calc R . .
C23 C 0.3199(6) 0.4232(3) 0.3309(3) 0.0338(15) Uani 1 1 d . . .
H23A H 0.3071 0.3795 0.3305 0.041 Uiso 1 1 calc R . .
C24 C -0.0683(5) 0.4202(3) 0.3910(3) 0.0296(14) Uani 1 1 d . . .
H24A H 0.0063 0.3898 0.3879 0.036 Uiso 1 1 calc R . .
H24B H -0.1037 0.4148 0.4379 0.036 Uiso 1 1 calc R . .
C25 C -0.2286(6) 0.3343(3) 0.3967(3) 0.0269(14) Uani 1 1 d . . .
H25A H -0.1562 0.3025 0.4040 0.032 Uiso 1 1 calc R . .
H25B H -0.2845 0.3323 0.4398 0.032 Uiso 1 1 calc R . .
C26 C -0.3096(5) 0.3176(3) 0.3537(3) 0.0262(14) Uani 1 1 d . . .
C27 C -0.4234(6) 0.2803(3) 0.3786(3) 0.0340(15) Uani 1 1 d . . .
H27A H -0.4549 0.2634 0.4247 0.041 Uiso 1 1 calc R . .
C28 C -0.4921(6) 0.2673(3) 0.3360(3) 0.0390(16) Uani 1 1 d . . .
H28A H -0.5715 0.2416 0.3522 0.047 Uiso 1 1 calc R . .
C29 C -0.4417(6) 0.2928(3) 0.2685(3) 0.0393(17) Uani 1 1 d . . .
H29A H -0.4865 0.2848 0.2380 0.047 Uiso 1 1 calc R . .
C30 C -0.3259(6) 0.3301(3) 0.2465(3) 0.0343(15) Uani 1 1 d . . .
H30A H -0.2910 0.3466 0.2007 0.041 Uiso 1 1 calc R . .
C31 C -0.2825(6) 0.4516(3) 0.3632(3) 0.0313(15) Uani 1 1 d . . .
H31A H -0.2832 0.4693 0.4000 0.038 Uiso 1 1 calc R . .
H31B H -0.3675 0.4281 0.3718 0.038 Uiso 1 1 calc R . .
C32 C -0.2693(5) 0.5076(3) 0.3008(3) 0.0278(14) Uani 1 1 d . . .
C33 C -0.3144(6) 0.5704(3) 0.2982(3) 0.0399(17) Uani 1 1 d . . .
H33A H -0.3484 0.5808 0.3375 0.048 Uiso 1 1 calc R . .
C34 C -0.3093(6) 0.6172(3) 0.2383(4) 0.0442(18) Uani 1 1 d . . .
H34A H -0.3399 0.6607 0.2354 0.053 Uiso 1 1 calc R . .
C35 C -0.2593(7) 0.6005(3) 0.1820(3) 0.0467(18) Uani 1 1 d . . .
H35A H -0.2584 0.6316 0.1399 0.056 Uiso 1 1 calc R . .
C36 C -0.2107(6) 0.5380(3) 0.1884(3) 0.0370(16) Uani 1 1 d . . .
H36A H -0.1720 0.5273 0.1497 0.044 Uiso 1 1 calc R . .
V3 V 0.62409(10) 0.06575(5) 0.14973(5) 0.0296(3) Uani 1 1 d . . .
V4 V 0.90530(10) 0.13040(5) 0.17574(5) 0.0296(3) Uani 1 1 d . . .
P2 P 0.90601(17) 0.07899(10) 0.05256(9) 0.0416(5) Uani 1 1 d . . .
O8 O 0.5923(4) 0.1423(2) 0.11938(19) 0.0394(11) Uani 1 1 d . . .
O9 O 0.8165(4) 0.19522(19) 0.1600(2) 0.0377(11) Uani 1 1 d . . .
O10 O 0.7540(4) 0.06351(18) 0.20903(18) 0.0281(9) Uani 1 1 d . . .
O11 O 0.7720(4) 0.0470(2) 0.08663(18) 0.0361(10) Uani 1 1 d . . .
O12 O 0.9636(4) 0.1118(2) 0.09378(19) 0.0401(11) Uani 1 1 d . . .
O13 O 0.8908(6) 0.1303(3) -0.0125(2) 0.0849(19) Uani 1 1 d . . .
H13 H 0.8375 0.1604 -0.0247 0.127 Uiso 1 1 d R . .
O14 O 1.0073(5) 0.0311(3) 0.0354(3) 0.094(2) Uani 1 1 d . . .
H14 H 1.0025 0.0103 0.0091 0.141 Uiso 0.50 1 d PR . .
N7 N 0.6008(5) -0.0455(2) 0.1996(2) 0.0297(12) Uani 1 1 d . . .
N8 N 0.4930(5) 0.0312(2) 0.1041(2) 0.0289(12) Uani 1 1 d . . .
N9 N 0.4733(5) 0.0555(2) 0.2360(2) 0.0313(12) Uani 1 1 d . . .
N10 N 0.9046(5) 0.1325(2) 0.2726(2) 0.0308(12) Uani 1 1 d . . .
N11 N 1.0771(5) 0.1859(2) 0.1612(2) 0.0294(12) Uani 1 1 d . . .
N12 N 1.0218(4) 0.0385(2) 0.2215(3) 0.0337(13) Uani 1 1 d . . .
C37 C 0.7329(5) 0.0227(3) 0.2728(3) 0.0306(15) Uani 1 1 d . . .
C38 C 0.7171(5) -0.0458(3) 0.2857(3) 0.0246(14) Uani 1 1 d . . .
C39 C 0.7010(6) -0.0863(3) 0.3495(3) 0.0342(15) Uani 1 1 d . . .
H39A H 0.6907 -0.1325 0.3578 0.041 Uiso 1 1 calc R . .
C40 C 0.6988(5) -0.0639(3) 0.4026(3) 0.0291(14) Uani 1 1 d . . .
C41 C 0.7138(6) 0.0046(3) 0.3884(3) 0.0284(14) Uani 1 1 d . . .
H41A H 0.7110 0.0220 0.4236 0.034 Uiso 1 1 calc R . .
C42 C 0.7326(6) 0.0481(3) 0.3247(3) 0.0293(15) Uani 1 1 d . . .
C43 C 0.6855(6) -0.1093(3) 0.4732(3) 0.0337(15) Uani 1 1 d . . .
C44 C 0.8093(6) -0.0988(3) 0.4982(3) 0.0444(18) Uani 1 1 d . . .
H44A H 0.8162 -0.0523 0.4955 0.067 Uiso 1 1 calc R . .
H44B H 0.8881 -0.1109 0.4711 0.067 Uiso 1 1 calc R . .
H44C H 0.8018 -0.1267 0.5440 0.067 Uiso 1 1 calc R . .
C45 C 0.5604(6) -0.0915(3) 0.5169(3) 0.0471(18) Uani 1 1 d . . .
H45A H 0.5661 -0.0450 0.5146 0.071 Uiso 1 1 calc R . .
H45B H 0.5540 -0.1197 0.5625 0.071 Uiso 1 1 calc R . .
H45C H 0.4820 -0.0984 0.5013 0.071 Uiso 1 1 calc R . .
C46 C 0.6761(7) -0.1818(3) 0.4789(3) 0.053(2) Uani 1 1 d . . .
H46A H 0.7550 -0.1939 0.4519 0.080 Uiso 1 1 calc R . .
H46B H 0.5977 -0.1895 0.4637 0.080 Uiso 1 1 calc R . .
H46C H 0.6696 -0.2088 0.5249 0.080 Uiso 1 1 calc R . .
C47 C 0.7161(6) -0.0722(3) 0.2301(3) 0.0330(15) Uani 1 1 d . . .
H47A H 0.7988 -0.0589 0.1968 0.040 Uiso 1 1 calc R . .
H47B H 0.7106 -0.1211 0.2465 0.040 Uiso 1 1 calc R . .
C48 C 0.5919(6) -0.0729(3) 0.1470(3) 0.0378(16) Uani 1 1 d . . .
H48A H 0.5633 -0.1200 0.1658 0.045 Uiso 1 1 calc R . .
H48B H 0.6790 -0.0702 0.1173 0.045 Uiso 1 1 calc R . .
C49 C 0.4930(6) -0.0331(3) 0.1096(3) 0.0309(15) Uani 1 1 d . . .
C50 C 0.4076(6) -0.0593(3) 0.0836(3) 0.0388(17) Uani 1 1 d . . .
H50A H 0.4094 -0.1051 0.0876 0.047 Uiso 1 1 calc R . .
C51 C 0.3181(6) -0.0175(4) 0.0512(3) 0.0399(17) Uani 1 1 d . . .
H51A H 0.2568 -0.0349 0.0338 0.048 Uiso 1 1 calc R . .
C52 C 0.3189(6) 0.0486(4) 0.0446(3) 0.0376(16) Uani 1 1 d . . .
H52A H 0.2596 0.0780 0.0223 0.045 Uiso 1 1 calc R . .
C53 C 0.4078(6) 0.0704(3) 0.0712(3) 0.0395(17) Uani 1 1 d . . .
H53A H 0.4099 0.1163 0.0662 0.047 Uiso 1 1 calc R . .
C54 C 0.4745(6) -0.0615(3) 0.2511(3) 0.0336(15) Uani 1 1 d . . .
H54A H 0.4027 -0.0706 0.2315 0.040 Uiso 1 1 calc R . .
H54B H 0.4866 -0.1017 0.2873 0.040 Uiso 1 1 calc R . .
C55 C 0.4373(6) -0.0053(3) 0.2777(3) 0.0317(15) Uani 1 1 d . . .
C56 C 0.3607(6) -0.0143(3) 0.3396(3) 0.0404(17) Uani 1 1 d . . .
H56A H 0.3382 -0.0575 0.3690 0.048 Uiso 1 1 calc R . .
C57 C 0.3178(6) 0.0405(4) 0.3579(3) 0.0467(18) Uani 1 1 d . . .
H57A H 0.2634 0.0352 0.3999 0.056 Uiso 1 1 calc R . .
C58 C 0.3530(6) 0.1027(4) 0.3159(3) 0.0430(17) Uani 1 1 d . . .
H58A H 0.3245 0.1408 0.3284 0.052 Uiso 1 1 calc R . .
C59 C 0.4310(6) 0.1086(3) 0.2548(3) 0.0338(15) Uani 1 1 d . . .
H59A H 0.4554 0.1516 0.2251 0.041 Uiso 1 1 calc R . .
C60 C 0.7646(6) 0.1199(3) 0.3114(3) 0.0298(15) Uani 1 1 d . . .
H60A H 0.7563 0.1298 0.3532 0.036 Uiso 1 1 calc R . .
H60B H 0.7032 0.1484 0.2860 0.036 Uiso 1 1 calc R . .
C61 C 0.9517(6) 0.2026(3) 0.2612(3) 0.0304(15) Uani 1 1 d . . .
H61A H 0.8825 0.2347 0.2479 0.036 Uiso 1 1 calc R . .
H61B H 0.9720 0.2067 0.3020 0.036 Uiso 1 1 calc R . .
C62 C 1.0740(6) 0.2163(3) 0.2075(3) 0.0322(15) Uani 1 1 d . . .
C63 C 1.1781(6) 0.2554(3) 0.2035(3) 0.0399(17) Uani 1 1 d . . .
H63A H 1.1770 0.2753 0.2368 0.048 Uiso 1 1 calc R . .
C64 C 1.2842(6) 0.2661(3) 0.1518(3) 0.0423(17) Uani 1 1 d . . .
H64A H 1.3557 0.2937 0.1491 0.051 Uiso 1 1 calc R . .
C65 C 1.2861(6) 0.2368(3) 0.1044(3) 0.0437(18) Uani 1 1 d . . .
H65A H 1.3579 0.2437 0.0680 0.052 Uiso 1 1 calc R . .
C66 C 1.1820(6) 0.1975(3) 0.1113(3) 0.0394(17) Uani 1 1 d . . .
H66A H 1.1832 0.1769 0.0786 0.047 Uiso 1 1 calc R . .
C67 C 0.9958(6) 0.0861(3) 0.3089(3) 0.0355(16) Uani 1 1 d . . .
H67A H 0.9560 0.0714 0.3563 0.043 Uiso 1 1 calc R . .
H67B H 1.0796 0.1098 0.3028 0.043 Uiso 1 1 calc R . .
C68 C 1.0247(6) 0.0264(3) 0.2858(3) 0.0298(15) Uani 1 1 d . . .
C69 C 1.0567(6) -0.0329(3) 0.3242(3) 0.0401(17) Uani 1 1 d . . .
H69A H 1.0561 -0.0394 0.3692 0.048 Uiso 1 1 calc R . .
C70 C 1.0905(6) -0.0843(3) 0.2982(4) 0.0452(18) Uani 1 1 d . . .
H70A H 1.1107 -0.1268 0.3249 0.054 Uiso 1 1 calc R . .
C71 C 1.0937(6) -0.0714(3) 0.2324(4) 0.0495(19) Uani 1 1 d . . .
H71A H 1.1215 -0.1046 0.2122 0.059 Uiso 1 1 calc R . .
C72 C 1.0571(6) -0.0112(4) 0.1961(3) 0.0417(17) Uani 1 1 d . . .
H72A H 1.0565 -0.0040 0.1512 0.050 Uiso 1 1 calc R . .
Cl1 Cl 0.5871(3) 0.75830(12) 0.08141(13) 0.0907(8) Uani 0.60 1 d PD A 1
O1A O 0.5663(12) 0.7550(5) 0.1522(4) 0.111(4) Uani 0.60 1 d PDU A 1
O1B O 0.5798(9) 0.6957(3) 0.0787(5) 0.071(3) Uani 0.60 1 d PDU A 1
O1C O 0.7070(12) 0.7930(7) 0.0507(7) 0.203(7) Uani 0.60 1 d PDU A 1
O1D O 0.4807(13) 0.7984(6) 0.0590(6) 0.186(7) Uani 0.60 1 d PDU A 1
Cl1A Cl 0.5871(3) 0.75830(12) 0.08141(13) 0.0907(8) Uani 0.40 1 d PD B 2
O1E O 0.5988(18) 0.8234(4) 0.0746(8) 0.122(6) Uani 0.40 1 d PDU B 2
O1F O 0.5256(15) 0.7147(8) 0.1389(6) 0.140(7) Uani 0.40 1 d PDU B 2
O1G O 0.5063(17) 0.7580(10) 0.0302(8) 0.173(9) Uani 0.40 1 d PDU B 2
O1H O 0.7115(12) 0.7334(8) 0.0525(7) 0.127(6) Uani 0.40 1 d PDU B 2
Cl2 Cl 0.83751(18) 0.14778(10) 0.48748(10) 0.0581(5) Uani 1 1 d D . .
O2A O 0.8328(7) 0.0778(2) 0.5018(4) 0.134(3) Uani 1 1 d D . .
O2B O 0.8758(6) 0.1612(4) 0.5400(3) 0.132(3) Uani 1 1 d D . .
O2C O 0.9314(6) 0.1745(3) 0.4285(3) 0.122(3) Uani 1 1 d D . .
O2D O 0.7138(5) 0.1761(3) 0.4795(4) 0.156(4) Uani 1 1 d D . .
Cl3 Cl 0.51745(17) 0.36999(9) 0.54999(8) 0.0469(5) Uani 1 1 d D . .
O3A O 0.6503(4) 0.3946(3) 0.5265(2) 0.0710(16) Uani 1 1 d D . .
O3B O 0.4287(5) 0.4239(2) 0.5439(2) 0.0727(16) Uani 1 1 d D . .
O3C O 0.4914(5) 0.3295(3) 0.5136(2) 0.0783(17) Uani 1 1 d D . .
O3D O 0.5023(5) 0.3333(2) 0.6186(2) 0.0729(16) Uani 1 1 d D . .

loop_
_atom_site_aniso_label
_atom_site_aniso_U_11
_atom_site_aniso_U_22
_atom_site_aniso_U_33
_atom_site_aniso_U_23
_atom_site_aniso_U_13
_atom_site_aniso_U_12
V1 0.0213(5) 0.0294(6) 0.0209(6) -0.0089(5) 0.0012(4) -0.0035(4)
V2 0.0203(5) 0.0307(6) 0.0193(6) -0.0084(5) -0.0007(4) -0.0023(4)
P1 0.0248(9) 0.0452(11) 0.0172(9) -0.0110(8) -0.0017(7) 0.0002(7)
O1 0.027(2) 0.029(2) 0.031(2) -0.0079(19) -0.0016(18) -0.0008(18)
O2 0.024(2) 0.033(2) 0.024(2) -0.0072(19) 0.0001(17) -0.0012(18)
O3 0.019(2) 0.036(2) 0.019(2) -0.0104(19) 0.0005(16) -0.0035(17)
O4 0.026(2) 0.052(3) 0.016(2) -0.007(2) 0.0030(17) -0.0109(19)
O5 0.025(2) 0.045(3) 0.018(2) -0.0075(19) 0.0014(17) -0.0053(19)
O6 0.042(3) 0.045(3) 0.035(3) -0.023(2) 0.003(2) 0.000(2)
O7 0.029(2) 0.068(3) 0.020(2) -0.010(2) -0.0035(18) 0.011(2)
N1 0.028(3) 0.032(3) 0.020(3) -0.012(2) 0.005(2) -0.004(2)
N2 0.028(3) 0.034(3) 0.022(3) -0.011(3) -0.003(2) -0.005(2)
N3 0.020(3) 0.030(3) 0.023(3) -0.007(3) 0.000(2) -0.008(2)
N4 0.021(3) 0.028(3) 0.021(3) -0.004(2) -0.001(2) -0.003(2)
N5 0.022(3) 0.029(3) 0.026(3) -0.006(2) -0.004(2) -0.002(2)
N6 0.023(3) 0.038(3) 0.027(3) -0.010(3) -0.005(2) 0.003(2)
C1 0.024(3) 0.024(4) 0.025(3) -0.012(3) -0.002(3) 0.004(3)
C2 0.019(3) 0.036(4) 0.023(3) -0.007(3) -0.001(3) -0.003(3)
C3 0.029(4) 0.038(4) 0.034(4) -0.016(3) 0.005(3) -0.002(3)
C4 0.026(3) 0.029(4) 0.029(4) -0.011(3) -0.004(3) -0.002(3)
C5 0.029(4) 0.045(4) 0.019(3) -0.014(3) -0.005(3) -0.002(3)
C6 0.020(3) 0.033(4) 0.021(3) -0.011(3) 0.000(2) -0.005(3)
C7 0.045(4) 0.043(4) 0.036(4) -0.024(3) 0.000(3) -0.001(3)
C8 0.054(5) 0.070(5) 0.035(4) -0.035(4) 0.001(3) -0.003(4)
C9 0.067(6) 0.068(6) 0.088(6) -0.051(5) 0.005(5) -0.027(4)
C10 0.134(9) 0.064(6) 0.065(6) -0.035(5) 0.000(6) 0.027(6)
C11 0.026(3) 0.036(4) 0.034(4) -0.015(3) -0.002(3) 0.005(3)
C12 0.036(4) 0.046(4) 0.024(4) -0.009(3) 0.010(3) -0.013(3)
C13 0.024(3) 0.039(4) 0.034(4) -0.013(3) -0.002(3) -0.003(3)
C14 0.046(5) 0.048(5) 0.042(4) -0.006(4) 0.020(4) -0.012(4)
C15 0.028(4) 0.079(6) 0.062(5) -0.035(5) 0.017(4) -0.005(4)
C16 0.026(4) 0.057(5) 0.045(4) -0.015(4) 0.009(3) -0.005(3)
C17 0.031(4) 0.047(4) 0.031(4) -0.010(3) -0.005(3) 0.003(3)
C18 0.025(3) 0.032(4) 0.028(4) -0.010(3) 0.005(3) -0.009(3)
C19 0.021(3) 0.041(4) 0.036(4) -0.019(3) 0.004(3) -0.009(3)
C20 0.036(4) 0.043(4) 0.038(4) -0.018(4) -0.013(3) -0.002(3)
C21 0.034(4) 0.070(6) 0.036(4) -0.034(4) -0.003(3) 0.000(4)
C22 0.037(4) 0.042(4) 0.034(4) -0.007(3) -0.008(3) -0.004(3)
C23 0.030(4) 0.041(4) 0.031(4) -0.014(3) -0.002(3) -0.002(3)
C24 0.025(3) 0.043(4) 0.019(3) -0.012(3) 0.002(3) -0.004(3)
C25 0.030(3) 0.027(4) 0.018(3) -0.002(3) 0.003(3) -0.003(3)
C26 0.025(3) 0.026(4) 0.027(4) -0.009(3) -0.001(3) -0.005(3)
C27 0.032(4) 0.034(4) 0.033(4) -0.008(3) -0.001(3) -0.005(3)
C28 0.029(4) 0.037(4) 0.045(5) -0.009(3) 0.000(3) -0.005(3)
C29 0.034(4) 0.046(4) 0.044(4) -0.018(4) -0.014(3) -0.004(3)
C30 0.028(4) 0.044(4) 0.035(4) -0.019(3) -0.007(3) -0.001(3)
C31 0.028(3) 0.043(4) 0.026(4) -0.016(3) -0.004(3) -0.005(3)
C32 0.024(3) 0.034(4) 0.026(4) -0.010(3) -0.006(3) -0.002(3)
C33 0.036(4) 0.038(4) 0.046(5) -0.017(4) -0.004(3) 0.007(3)
C34 0.045(4) 0.031(4) 0.052(5) -0.008(4) -0.010(4) 0.009(3)
C35 0.051(5) 0.042(5) 0.034(4) -0.004(4) 0.005(3) 0.006(4)
C36 0.022(3) 0.053(5) 0.037(4) -0.014(4) -0.011(3) 0.007(3)
V3 0.0298(6) 0.0304(7) 0.0301(6) -0.0090(5) -0.0092(5) -0.0039(5)
V4 0.0295(6) 0.0323(7) 0.0292(6) -0.0101(5) -0.0089(5) -0.0044(5)
P2 0.0331(10) 0.0640(13) 0.0361(11) -0.0276(10) -0.0054(8) -0.0048(9)
O8 0.038(3) 0.039(3) 0.041(3) -0.007(2) -0.015(2) -0.005(2)
O9 0.038(3) 0.031(3) 0.046(3) -0.008(2) -0.018(2) 0.001(2)
O10 0.033(2) 0.026(2) 0.024(2) -0.0040(19) -0.0081(18) -0.0021(18)
O11 0.035(3) 0.050(3) 0.029(2) -0.020(2) -0.0073(19) -0.002(2)
O12 0.040(3) 0.054(3) 0.035(3) -0.025(2) -0.005(2) -0.014(2)
O13 0.089(4) 0.115(5) 0.041(3) 0.001(3) -0.020(3) -0.047(4)
O14 0.048(3) 0.157(6) 0.135(5) -0.123(5) -0.031(3) 0.026(3)
N7 0.033(3) 0.030(3) 0.028(3) -0.008(2) -0.012(2) -0.005(2)
N8 0.028(3) 0.034(3) 0.021(3) -0.002(2) -0.008(2) -0.002(2)
N9 0.032(3) 0.030(3) 0.035(3) -0.011(3) -0.011(2) -0.003(2)
N10 0.030(3) 0.034(3) 0.035(3) -0.015(3) -0.013(2) 0.000(2)
N11 0.031(3) 0.028(3) 0.031(3) -0.013(3) -0.006(2) 0.001(2)
N12 0.021(3) 0.042(3) 0.044(4) -0.020(3) -0.008(2) 0.001(2)
C37 0.025(3) 0.037(4) 0.028(4) -0.007(3) -0.005(3) 0.004(3)
C38 0.030(3) 0.022(4) 0.021(3) -0.006(3) -0.003(3) -0.003(3)
C39 0.039(4) 0.024(4) 0.041(4) -0.009(3) -0.011(3) 0.003(3)
C40 0.026(3) 0.032(4) 0.026(4) -0.005(3) -0.005(3) -0.003(3)
C41 0.037(4) 0.031(4) 0.018(3) -0.009(3) -0.004(3) 0.000(3)
C42 0.029(3) 0.033(4) 0.035(4) -0.019(3) -0.013(3) 0.005(3)
C43 0.040(4) 0.034(4) 0.023(4) -0.002(3) -0.011(3) 0.004(3)
C44 0.043(4) 0.057(5) 0.026(4) -0.004(3) -0.008(3) 0.013(3)
C45 0.036(4) 0.059(5) 0.039(4) -0.010(4) 0.000(3) 0.002(3)
C46 0.078(6) 0.035(4) 0.037(4) -0.004(3) 0.000(4) 0.001(4)
C47 0.038(4) 0.025(4) 0.036(4) -0.004(3) -0.015(3) -0.001(3)
C48 0.045(4) 0.037(4) 0.034(4) -0.014(3) -0.011(3) 0.003(3)
C49 0.028(4) 0.039(4) 0.027(4) -0.016(3) 0.002(3) -0.011(3)
C50 0.041(4) 0.046(4) 0.036(4) -0.023(3) -0.002(3) -0.016(3)
C51 0.027(4) 0.067(5) 0.035(4) -0.025(4) -0.012(3) -0.005(3)
C52 0.025(4) 0.058(5) 0.031(4) -0.015(4) -0.004(3) -0.008(3)
C53 0.037(4) 0.056(5) 0.025(4) -0.013(3) -0.004(3) -0.002(3)
C54 0.040(4) 0.029(4) 0.031(4) -0.006(3) -0.008(3) -0.007(3)
C55 0.029(4) 0.035(4) 0.036(4) -0.015(3) -0.012(3) -0.004(3)
C56 0.039(4) 0.052(5) 0.029(4) -0.013(3) 0.001(3) -0.018(3)
C57 0.039(4) 0.063(5) 0.043(5) -0.028(4) 0.000(3) -0.003(4)
C58 0.042(4) 0.046(5) 0.050(5) -0.026(4) -0.012(4) 0.003(3)
C59 0.029(4) 0.033(4) 0.045(4) -0.017(3) -0.010(3) 0.002(3)
C60 0.031(4) 0.026(4) 0.031(4) -0.009(3) -0.001(3) -0.003(3)
C61 0.031(4) 0.025(4) 0.033(4) -0.009(3) -0.003(3) 0.001(3)
C62 0.039(4) 0.025(4) 0.036(4) -0.011(3) -0.013(3) -0.003(3)
C63 0.049(4) 0.029(4) 0.046(4) -0.019(3) -0.006(4) -0.005(3)
C64 0.030(4) 0.046(4) 0.053(5) -0.018(4) -0.006(3) -0.008(3)
C65 0.033(4) 0.042(4) 0.055(5) -0.023(4) 0.006(3) -0.013(3)
C66 0.046(4) 0.039(4) 0.038(4) -0.024(3) 0.000(3) -0.004(3)
C67 0.036(4) 0.042(4) 0.036(4) -0.017(3) -0.015(3) -0.002(3)
C68 0.029(4) 0.023(4) 0.042(4) -0.013(3) -0.012(3) -0.005(3)
C69 0.031(4) 0.036(4) 0.051(5) -0.008(4) -0.011(3) -0.002(3)
C70 0.045(4) 0.030(4) 0.061(5) -0.015(4) -0.013(4) 0.010(3)
C71 0.039(4) 0.036(5) 0.077(6) -0.023(4) -0.015(4) 0.008(3)
C72 0.037(4) 0.051(5) 0.046(4) -0.028(4) -0.007(3) 0.001(3)
Cl1 0.121(2) 0.0553(16) 0.0828(19) -0.0115(14) -0.0106(16) 0.0141(15)
O1A 0.155(9) 0.096(7) 0.089(7) -0.043(6) -0.024(6) 0.021(6)
O1B 0.100(6) 0.026(4) 0.105(6) -0.024(4) -0.057(5) 0.006(4)
O1C 0.218(11) 0.173(10) 0.201(11) -0.058(9) 0.006(8) -0.046(9)
O1D 0.223(11) 0.152(9) 0.182(10) -0.055(8) -0.056(8) 0.096(8)
Cl1A 0.121(2) 0.0553(16) 0.0828(19) -0.0115(14) -0.0106(16) 0.0141(15)
O1E 0.127(10) 0.064(8) 0.147(10) -0.002(7) -0.020(8) 0.014(8)
O1F 0.112(10) 0.123(11) 0.140(11) 0.014(8) -0.011(8) -0.023(8)
O1G 0.188(13) 0.181(13) 0.166(12) -0.061(9) -0.059(9) 0.011(9)
O1H 0.125(10) 0.119(10) 0.115(10) -0.030(8) 0.001(8) 0.046(8)
Cl2 0.0498(12) 0.0562(13) 0.0589(13) 0.0030(10) -0.0205(10) -0.0118(10)
O2A 0.160(7) 0.052(4) 0.155(7) 0.005(4) -0.016(6) -0.002(4)
O2B 0.110(6) 0.205(8) 0.152(7) -0.128(7) -0.079(5) 0.064(5)
O2C 0.108(6) 0.158(7) 0.067(4) 0.007(4) -0.002(4) -0.045(5)
O2D 0.075(5) 0.112(6) 0.255(10) 0.018(6) -0.095(6) 0.005(4)
Cl3 0.0442(11) 0.0623(13) 0.0371(11) -0.0234(10) -0.0018(8) -0.0018(9)
O3A 0.051(3) 0.111(5) 0.059(3) -0.046(3) 0.008(3) -0.025(3)
O3B 0.074(4) 0.081(4) 0.062(4) -0.022(3) -0.013(3) 0.012(3)
O3C 0.070(4) 0.105(5) 0.081(4) -0.066(4) -0.002(3) -0.012(3)
O3D 0.082(4) 0.072(4) 0.046(3) -0.003(3) 0.001(3) 0.007(3)

loop_
_atom_type_symbol
_atom_type_description
_atom_type_scat_dispersion_real
_atom_type_scat_dispersion_imag
_atom_type_scat_source
C C 0.0033 0.0016 'International Tables Vol C Tables 4.2.6.8 and 6.1.1.4'
H H 0.0000 0.0000 'International Tables Vol C Tables 4.2.6.8 and 6.1.1.4'
N N 0.0061 0.0033 'International Tables Vol C Tables 4.2.6.8 and 6.1.1.4'
O O 0.0106 0.0060 'International Tables Vol C Tables 4.2.6.8 and 6.1.1.4'
P P 0.1023 0.0942 'International Tables Vol C Tables 4.2.6.8 and 6.1.1.4'
Cl Cl 0.1484 0.1585 'International Tables Vol C Tables 4.2.6.8 and 6.1.1.4'
V V 0.3005 0.5294 'International Tables Vol C Tables 4.2.6.8 and 6.1.1.4'

loop_
_geom_angle_atom_site_label_1
_geom_angle_atom_site_label_2
_geom_angle_atom_site_label_3
_geom_angle
_geom_angle_site_symmetry_1
_geom_angle_site_symmetry_3
_geom_angle_publ_flag
O1 V1 O4 106.10(18) . . ?
O1 V1 O3 106.37(17) . . ?
O4 V1 O3 87.54(15) . . ?
O1 V1 N2 94.28(19) . . ?
O4 V1 N2 86.67(16) . . ?
O3 V1 N2 159.34(18) . . ?
O1 V1 N3 91.25(19) . . ?
O4 V1 N3 162.54(18) . . ?
O3 V1 N3 85.58(15) . . ?
N2 V1 N3 94.17(17) . . ?
O1 V1 N1 160.73(18) . . ?
O4 V1 N1 88.48(17) . . ?
O3 V1 N1 86.40(15) . . ?
N2 V1 N1 73.65(17) . . ?
N3 V1 N1 75.09(17) . . ?
O2 V2 O5 106.80(17) . . ?
O2 V2 O3 95.63(17) . . ?
O5 V2 O3 95.00(15) . . ?
O2 V2 N5 92.60(18) . . ?
O5 V2 N5 92.86(17) . . ?
O3 V2 N5 166.47(16) . . ?
O2 V2 N4 92.22(18) . . ?
O5 V2 N4 159.18(17) . . ?
O3 V2 N4 91.40(15) . . ?
N5 V2 N4 77.55(17) . . ?
O2 V2 N6 167.26(18) . . ?
O5 V2 N6 85.93(17) . . ?
O3 V2 N6 82.65(16) . . ?
N5 V2 N6 86.95(17) . . ?
N4 V2 N6 75.25(17) . . ?
O4 P1 O7 110.6(2) . . ?
O4 P1 O5 111.8(2) . . ?
O7 P1 O5 109.4(2) . . ?
O4 P1 O6 106.6(2) . . ?
O7 P1 O6 110.2(2) . . ?
O5 P1 O6 108.2(2) . . ?
C1 O3 V2 119.8(3) . . ?
C1 O3 V1 121.8(3) . . ?
V2 O3 V1 117.92(17) . . ?
P1 O4 V1 137.0(2) . . ?
P1 O5 V2 136.9(2) . . ?
P1 O6 H6 114.5 . . ?
P1 O7 H7 122.5 . . ?
C18 N1 C12 110.9(4) . . ?
C18 N1 C11 110.7(4) . . ?
C12 N1 C11 109.8(4) . . ?
C18 N1 V1 110.9(3) . . ?
C12 N1 V1 104.7(3) . . ?
C11 N1 V1 109.7(3) . . ?
C13 N2 C17 118.3(5) . . ?
C13 N2 V1 118.0(4) . . ?
C17 N2 V1 123.7(4) . . ?
C19 N3 C23 118.4(5) . . ?
C19 N3 V1 120.1(4) . . ?
C23 N3 V1 120.4(4) . . ?
C31 N4 C24 109.5(4) . . ?
C31 N4 C25 108.5(4) . . ?
C24 N4 C25 111.7(4) . . ?
C31 N4 V2 114.8(3) . . ?
C24 N4 V2 109.2(3) . . ?
C25 N4 V2 103.0(3) . . ?
C30 N5 C26 119.0(5) . . ?
C30 N5 V2 127.4(4) . . ?
C26 N5 V2 113.6(3) . . ?
C32 N6 C36 117.5(5) . . ?
C32 N6 V2 115.0(4) . . ?
C36 N6 V2 124.7(4) . . ?
C6 C1 O3 121.6(5) . . ?
C6 C1 C2 120.7(5) . . ?
O3 C1 C2 117.7(5) . . ?
C3 C2 C1 119.0(5) . . ?
C3 C2 C11 120.5(5) . . ?
C1 C2 C11 120.5(5) . . ?
C2 C3 C4 121.9(6) . . ?
C2 C3 H3A 119.0 . . ?
C4 C3 H3A 119.0 . . ?
C5 C4 C3 117.1(5) . . ?
C5 C4 C7 124.5(5) . . ?
C3 C4 C7 118.4(5) . . ?
C4 C5 C6 122.4(5) . . ?
C4 C5 H5A 118.8 . . ?
C6 C5 H5A 118.8 . . ?
C1 C6 C5 118.9(5) . . ?
C1 C6 C24 121.3(5) . . ?
C5 C6 C24 119.6(5) . . ?
C10 C7 C9 110.9(7) . . ?
C10 C7 C4 109.7(5) . . ?
C9 C7 C4 109.4(5) . . ?
C10 C7 C8 107.8(6) . . ?
C9 C7 C8 108.8(5) . . ?
C4 C7 C8 110.3(5) . . ?
C7 C8 H8A 109.5 . . ?
C7 C8 H8B 109.5 . . ?
H8A C8 H8B 109.5 . . ?
C7 C8 H8C 109.5 . . ?
H8A C8 H8C 109.5 . . ?
H8B C8 H8C 109.5 . . ?
C7 C9 H9A 109.5 . . ?
C7 C9 H9B 109.5 . . ?
H9A C9 H9B 109.5 . . ?
C7 C9 H9C 109.5 . . ?
H9A C9 H9C 109.5 . . ?
H9B C9 H9C 109.5 . . ?
C7 C10 H10A 109.5 . . ?
C7 C10 H10B 109.5 . . ?
H10A C10 H10B 109.5 . . ?
C7 C10 H10C 109.5 . . ?
H10A C10 H10C 109.5 . . ?
H10B C10 H10C 109.5 . . ?
N1 C11 C2 110.0(5) . . ?
N1 C11 H11A 109.7 . . ?
C2 C11 H11A 109.7 . . ?
N1 C11 H11B 109.7 . . ?
C2 C11 H11B 109.7 . . ?
H11A C11 H11B 108.2 . . ?
N1 C12 C13 107.8(5) . . ?
N1 C12 H12A 110.2 . . ?
C13 C12 H12A 110.2 . . ?
N1 C12 H12B 110.2 . . ?
C13 C12 H12B 110.2 . . ?
H12A C12 H12B 108.5 . . ?
N2 C13 C14 121.5(6) . . ?
N2 C13 C12 116.0(5) . . ?
C14 C13 C12 122.5(6) . . ?
C15 C14 C13 118.4(7) . . ?
C15 C14 H14A 120.8 . . ?
C13 C14 H14A 120.8 . . ?
C16 C15 C14 119.9(6) . . ?
C16 C15 H15A 120.1 . . ?
C14 C15 H15A 120.1 . . ?
C17 C16 C15 118.9(6) . . ?
C17 C16 H16A 120.6 . . ?
C15 C16 H16A 120.6 . . ?
C16 C17 N2 123.0(6) . . ?
C16 C17 H17A 118.5 . . ?
N2 C17 H17A 118.5 . . ?
N1 C18 C19 111.1(4) . . ?
N1 C18 H18A 109.4 . . ?
C19 C18 H18A 109.4 . . ?
N1 C18 H18B 109.4 . . ?
C19 C18 H18B 109.4 . . ?
H18A C18 H18B 108.0 . . ?
N3 C19 C20 121.6(6) . . ?
N3 C19 C18 115.3(5) . . ?
C20 C19 C18 123.0(6) . . ?
C21 C20 C19 118.9(6) . . ?
C21 C20 H20A 120.5 . . ?
C19 C20 H20A 120.5 . . ?
C22 C21 C20 120.2(6) . . ?
C22 C21 H21A 119.9 . . ?
C20 C21 H21A 119.9 . . ?
C21 C22 C23 117.6(6) . . ?
C21 C22 H22A 121.2 . . ?
C23 C22 H22A 121.2 . . ?
N3 C23 C22 123.2(6) . . ?
N3 C23 H23A 118.4 . . ?
C22 C23 H23A 118.4 . . ?
N4 C24 C6 109.2(4) . . ?
N4 C24 H24A 109.8 . . ?
C6 C24 H24A 109.8 . . ?
N4 C24 H24B 109.8 . . ?
C6 C24 H24B 109.8 . . ?
H24A C24 H24B 108.3 . . ?
C26 C25 N4 107.0(4) . . ?
C26 C25 H25A 110.3 . . ?
N4 C25 H25A 110.3 . . ?
C26 C25 H25B 110.3 . . ?
N4 C25 H25B 110.3 . . ?
H25A C25 H25B 108.6 . . ?
N5 C26 C27 122.1(5) . . ?
N5 C26 C25 114.9(5) . . ?
C27 C26 C25 123.0(5) . . ?
C26 C27 C28 119.5(6) . . ?
C26 C27 H27A 120.2 . . ?
C28 C27 H27A 120.2 . . ?
C27 C28 C29 118.3(6) . . ?
C27 C28 H28A 120.9 . . ?
C29 C28 H28A 120.9 . . ?
C30 C29 C28 119.4(6) . . ?
C30 C29 H29A 120.3 . . ?
C28 C29 H29A 120.3 . . ?
N5 C30 C29 121.7(6) . . ?
N5 C30 H30A 119.1 . . ?
C29 C30 H30A 119.1 . . ?
N4 C31 C32 111.9(5) . . ?
N4 C31 H31A 109.2 . . ?
C32 C31 H31A 109.2 . . ?
N4 C31 H31B 109.2 . . ?
C32 C31 H31B 109.2 . . ?
H31A C31 H31B 107.9 . . ?
N6 C32 C33 122.6(6) . . ?
N6 C32 C31 114.3(5) . . ?
C33 C32 C31 123.0(5) . . ?
C34 C33 C32 119.1(6) . . ?
C34 C33 H33A 120.5 . . ?
C32 C33 H33A 120.5 . . ?
C33 C34 C35 119.1(6) . . ?
C33 C34 H34A 120.4 . . ?
C35 C34 H34A 120.4 . . ?
C36 C35 C34 118.6(6) . . ?
C36 C35 H35A 120.7 . . ?
C34 C35 H35A 120.7 . . ?
N6 C36 C35 123.0(6) . . ?
N6 C36 H36A 118.5 . . ?
C35 C36 H36A 118.5 . . ?
O8 V3 O11 105.7(2) . . ?
O8 V3 O10 105.42(17) . . ?
O11 V3 O10 87.98(16) . . ?
O8 V3 N8 94.9(2) . . ?
O11 V3 N8 88.85(17) . . ?
O10 V3 N8 159.53(18) . . ?
O8 V3 N9 92.0(2) . . ?
O11 V3 N9 162.23(19) . . ?
O10 V3 N9 85.58(16) . . ?
N8 V3 N9 91.41(17) . . ?
O8 V3 N7 162.43(19) . . ?
O11 V3 N7 87.41(17) . . ?
O10 V3 N7 86.30(15) . . ?
N8 V3 N7 73.35(17) . . ?
N9 V3 N7 75.67(18) . . ?
O9 V4 O12 106.2(2) . . ?
O9 V4 O10 96.55(18) . . ?
O12 V4 O10 94.54(16) . . ?
O9 V4 N11 92.79(19) . . ?
O12 V4 N11 92.19(17) . . ?
O10 V4 N11 166.49(17) . . ?
O9 V4 N10 92.56(19) . . ?
O12 V4 N10 159.29(18) . . ?
O10 V4 N10 91.95(17) . . ?
N11 V4 N10 77.87(18) . . ?
O9 V4 N12 167.4(2) . . ?
O12 V4 N12 86.41(18) . . ?
O10 V4 N12 82.06(16) . . ?
N11 V4 N12 86.70(17) . . ?
N10 V4 N12 75.03(18) . . ?
O14 P2 O11 113.2(3) . . ?
O14 P2 O12 106.3(3) . . ?
O11 P2 O12 112.9(2) . . ?
O14 P2 O13 106.4(4) . . ?
O11 P2 O13 107.8(3) . . ?
O12 P2 O13 110.0(3) . . ?
C37 O10 V4 119.4(3) . . ?
C37 O10 V3 121.3(3) . . ?
V4 O10 V3 118.90(18) . . ?
P2 O11 V3 134.4(2) . . ?
P2 O12 V4 136.9(3) . . ?
P2 O13 H13 136.1 . . ?
P2 O14 H14 124.3 . . ?
C48 N7 C47 111.5(4) . . ?
C48 N7 C54 109.3(4) . . ?
C47 N7 C54 110.1(4) . . ?
C48 N7 V3 104.9(3) . . ?
C47 N7 V3 110.6(3) . . ?
C54 N7 V3 110.4(3) . . ?
C49 N8 C53 118.2(5) . . ?
C49 N8 V3 118.4(4) . . ?
C53 N8 V3 123.4(4) . . ?
C59 N9 C55 118.9(5) . . ?
C59 N9 V3 120.7(4) . . ?
C55 N9 V3 119.5(4) . . ?
C67 N10 C60 110.2(5) . . ?
C67 N10 C61 107.4(4) . . ?
C60 N10 C61 111.8(4) . . ?
C67 N10 V4 116.2(3) . . ?
C60 N10 V4 107.8(3) . . ?
C61 N10 V4 103.3(3) . . ?
C66 N11 C62 117.9(5) . . ?
C66 N11 V4 128.6(4) . . ?
C62 N11 V4 113.4(4) . . ?
C72 N12 C68 116.9(5) . . ?
C72 N12 V4 125.5(4) . . ?
C68 N12 V4 115.4(4) . . ?
O10 C37 C38 119.2(5) . . ?
O10 C37 C42 120.8(5) . . ?
C38 C37 C42 119.9(5) . . ?
C39 C38 C37 118.6(5) . . ?
C39 C38 C47 122.0(5) . . ?
C37 C38 C47 119.5(5) . . ?
C38 C39 C40 123.9(6) . . ?
C38 C39 H39A 118.0 . . ?
C40 C39 H39A 118.0 . . ?
C39 C40 C41 116.3(5) . . ?
C39 C40 C43 123.7(5) . . ?
C41 C40 C43 120.0(5) . . ?
C42 C41 C40 122.5(5) . . ?
C42 C41 H41A 118.8 . . ?
C40 C41 H41A 118.8 . . ?
C41 C42 C37 118.8(5) . . ?
C41 C42 C60 120.2(5) . . ?
C37 C42 C60 120.8(5) . . ?
C46 C43 C40 112.7(5) . . ?
C46 C43 C44 108.3(5) . . ?
C40 C43 C44 108.0(5) . . ?
C46 C43 C45 108.5(5) . . ?
C40 C43 C45 109.8(5) . . ?
C44 C43 C45 109.5(5) . . ?
C43 C44 H44A 109.5 . . ?
C43 C44 H44B 109.5 . . ?
H44A C44 H44B 109.5 . . ?
C43 C44 H44C 109.5 . . ?
H44A C44 H44C 109.5 . . ?
H44B C44 H44C 109.5 . . ?
C43 C45 H45A 109.5 . . ?
C43 C45 H45B 109.5 . . ?
H45A C45 H45B 109.5 . . ?
C43 C45 H45C 109.5 . . ?
H45A C45 H45C 109.5 . . ?
H45B C45 H45C 109.5 . . ?
C43 C46 H46A 109.5 . . ?
C43 C46 H46B 109.5 . . ?
H46A C46 H46B 109.5 . . ?
C43 C46 H46C 109.5 . . ?
H46A C46 H46C 109.5 . . ?
H46B C46 H46C 109.5 . . ?
N7 C47 C38 109.6(5) . . ?
N7 C47 H47A 109.8 . . ?
C38 C47 H47A 109.8 . . ?
N7 C47 H47B 109.8 . . ?
C38 C47 H47B 109.8 . . ?
H47A C47 H47B 108.2 . . ?
N7 C48 C49 107.8(5) . . ?
N7 C48 H48A 110.2 . . ?
C49 C48 H48A 110.2 . . ?
N7 C48 H48B 110.2 . . ?
C49 C48 H48B 110.2 . . ?
H48A C48 H48B 108.5 . . ?
N8 C49 C50 121.6(6) . . ?
N8 C49 C48 114.4(5) . . ?
C50 C49 C48 124.0(6) . . ?
C49 C50 C51 118.8(6) . . ?
C49 C50 H50A 120.6 . . ?
C51 C50 H50A 120.6 . . ?
C52 C51 C50 119.9(6) . . ?
C52 C51 H51A 120.1 . . ?
C50 C51 H51A 120.1 . . ?
C53 C52 C51 117.3(6) . . ?
C53 C52 H52A 121.4 . . ?
C51 C52 H52A 121.4 . . ?
N8 C53 C52 124.3(6) . . ?
N8 C53 H53A 117.9 . . ?
C52 C53 H53A 117.9 . . ?
C55 C54 N7 110.7(5) . . ?
C55 C54 H54A 109.5 . . ?
N7 C54 H54A 109.5 . . ?
C55 C54 H54B 109.5 . . ?
N7 C54 H54B 109.5 . . ?
H54A C54 H54B 108.1 . . ?
N9 C55 C56 121.6(6) . . ?
N9 C55 C54 116.1(5) . . ?
C56 C55 C54 122.1(6) . . ?
C57 C56 C55 118.8(6) . . ?
C57 C56 H56A 120.6 . . ?
C55 C56 H56A 120.6 . . ?
C58 C57 C56 120.4(6) . . ?
C58 C57 H57A 119.8 . . ?
C56 C57 H57A 119.8 . . ?
C57 C58 C59 118.3(6) . . ?
C57 C58 H58A 120.9 . . ?
C59 C58 H58A 120.9 . . ?
N9 C59 C58 122.1(6) . . ?
N9 C59 H59A 118.9 . . ?
C58 C59 H59A 118.9 . . ?
C42 C60 N10 107.2(4) . . ?
C42 C60 H60A 110.3 . . ?
N10 C60 H60A 110.3 . . ?
C42 C60 H60B 110.3 . . ?
N10 C60 H60B 110.3 . . ?
H60A C60 H60B 108.5 . . ?
C62 C61 N10 107.4(4) . . ?
C62 C61 H61A 110.2 . . ?
N10 C61 H61A 110.2 . . ?
C62 C61 H61B 110.2 . . ?
N10 C61 H61B 110.2 . . ?
H61A C61 H61B 108.5 . . ?
N11 C62 C63 119.9(6) . . ?
N11 C62 C61 115.3(5) . . ?
C63 C62 C61 124.8(5) . . ?
C62 C63 C64 120.6(6) . . ?
C62 C63 H63A 119.7 . . ?
C64 C63 H63A 119.7 . . ?
C65 C64 C63 119.6(6) . . ?
C65 C64 H64A 120.2 . . ?
C63 C64 H64A 120.2 . . ?
C66 C65 C64 117.6(6) . . ?
C66 C65 H65A 121.2 . . ?
C64 C65 H65A 121.2 . . ?
N11 C66 C65 124.3(6) . . ?
N11 C66 H66A 117.8 . . ?
C65 C66 H66A 117.8 . . ?
N10 C67 C68 112.2(5) . . ?
N10 C67 H67A 109.2 . . ?
C68 C67 H67A 109.2 . . ?
N10 C67 H67B 109.2 . . ?
C68 C67 H67B 109.2 . . ?
H67A C67 H67B 107.9 . . ?
C69 C68 N12 122.8(6) . . ?
C69 C68 C67 123.5(6) . . ?
N12 C68 C67 113.7(5) . . ?
C68 C69 C70 120.1(7) . . ?
C68 C69 H69A 120.0 . . ?
C70 C69 H69A 120.0 . . ?
C71 C70 C69 117.4(6) . . ?
C71 C70 H70A 121.3 . . ?
C69 C70 H70A 121.3 . . ?
C72 C71 C70 120.2(7) . . ?
C72 C71 H71A 119.9 . . ?
C70 C71 H71A 119.9 . . ?
N12 C72 C71 122.6(6) . . ?
N12 C72 H72A 118.7 . . ?
C71 C72 H72A 118.7 . . ?
O1B Cl1 O1C 116.7(7) . . ?
O1B Cl1 O1D 112.4(6) . . ?
O1C Cl1 O1D 109.3(6) . . ?
O1B Cl1 O1A 108.3(5) . . ?
O1C Cl1 O1A 105.7(6) . . ?
O1D Cl1 O1A 103.3(6) . . ?
O2B Cl2 O2D 109.6(4) . . ?
O2B Cl2 O2C 110.4(4) . . ?
O2D Cl2 O2C 109.1(4) . . ?
O2B Cl2 O2A 107.9(4) . . ?
O2D Cl2 O2A 111.5(4) . . ?
O2C Cl2 O2A 108.3(4) . . ?
O3C Cl3 O3B 110.4(3) . . ?
O3C Cl3 O3A 109.5(3) . . ?
O3B Cl3 O3A 109.8(3) . . ?
O3C Cl3 O3D 111.2(3) . . ?
O3B Cl3 O3D 108.0(3) . . ?
O3A Cl3 O3D 108.0(3) . . ?

loop_
_geom_bond_atom_site_label_1
_geom_bond_atom_site_label_2
_geom_bond_distance
_geom_bond_site_symmetry_2
_geom_bond_publ_flag
V1 O1 1.594(4) . ?
V1 O4 1.968(4) . ?
V1 O3 2.060(3) . ?
V1 N2 2.123(5) . ?
V1 N3 2.126(4) . ?
V1 N1 2.278(5) . ?
V2 O2 1.597(4) . ?
V2 O5 1.936(4) . ?
V2 O3 2.041(4) . ?
V2 N5 2.109(4) . ?
V2 N4 2.146(4) . ?
V2 N6 2.287(5) . ?
P1 O4 1.514(4) . ?
P1 O7 1.518(4) . ?
P1 O5 1.534(4) . ?
P1 O6 1.570(4) . ?
O3 C1 1.388(6) . ?
O6 H6 0.887 . ?
O7 H7 0.840 . ?
N1 C18 1.464(7) . ?
N1 C12 1.483(7) . ?
N1 C11 1.505(7) . ?
N2 C13 1.319(7) . ?
N2 C17 1.368(7) . ?
N3 C19 1.332(7) . ?
N3 C23 1.349(7) . ?
N4 C31 1.488(7) . ?
N4 C24 1.489(7) . ?
N4 C25 1.521(7) . ?
N5 C30 1.335(7) . ?
N5 C26 1.360(7) . ?
N6 C32 1.338(7) . ?
N6 C36 1.346(7) . ?
C1 C6 1.368(7) . ?
C1 C2 1.391(7) . ?
C2 C3 1.381(8) . ?
C2 C11 1.506(8) . ?
C3 C4 1.412(8) . ?
C3 H3A 0.950 . ?
C4 C5 1.358(8) . ?
C4 C7 1.543(8) . ?
C5 C6 1.413(7) . ?
C5 H5A 0.950 . ?
C6 C24 1.521(8) . ?
C7 C10 1.520(10) . ?
C7 C9 1.538(9) . ?
C7 C8 1.567(9) . ?
C8 H8A 0.980 . ?
C8 H8B 0.980 . ?
C8 H8C 0.980 . ?
C9 H9A 0.980 . ?
C9 H9B 0.980 . ?
C9 H9C 0.980 . ?
C10 H10A 0.980 . ?
C10 H10B 0.980 . ?
C10 H10C 0.980 . ?
C11 H11A 0.990 . ?
C11 H11B 0.990 . ?
C12 C13 1.494(8) . ?
C12 H12A 0.990 . ?
C12 H12B 0.990 . ?
C13 C14 1.409(8) . ?
C14 C15 1.386(9) . ?
C14 H14A 0.950 . ?
C15 C16 1.360(9) . ?
C15 H15A 0.950 . ?
C16 C17 1.355(8) . ?
C16 H16A 0.950 . ?
C17 H17A 0.950 . ?
C18 C19 1.503(8) . ?
C18 H18A 0.990 . ?
C18 H18B 0.990 . ?
C19 C20 1.380(8) . ?
C20 C21 1.380(9) . ?
C20 H20A 0.950 . ?
C21 C22 1.367(8) . ?
C21 H21A 0.950 . ?
C22 C23 1.374(8) . ?
C22 H22A 0.950 . ?
C23 H23A 0.950 . ?
C24 H24A 0.990 . ?
C24 H24B 0.990 . ?
C25 C26 1.513(7) . ?
C25 H25A 0.990 . ?
C25 H25B 0.990 . ?
C26 C27 1.370(8) . ?
C27 C28 1.385(8) . ?
C27 H27A 0.950 . ?
C28 C29 1.398(8) . ?
C28 H28A 0.950 . ?
C29 C30 1.386(8) . ?
C29 H29A 0.950 . ?
C30 H30A 0.950 . ?
C31 C32 1.492(8) . ?
C31 H31A 0.990 . ?
C31 H31B 0.990 . ?
C32 C33 1.383(8) . ?
C33 C34 1.369(8) . ?
C33 H33A 0.950 . ?
C34 C35 1.381(9) . ?
C34 H34A 0.950 . ?
C35 C36 1.376(8) . ?
C35 H35A 0.950 . ?
C36 H36A 0.950 . ?
V3 O8 1.600(4) . ?
V3 O11 1.956(4) . ?
V3 O10 2.048(4) . ?
V3 N8 2.128(5) . ?
V3 N9 2.146(5) . ?
V3 N7 2.278(5) . ?
V4 O9 1.605(4) . ?
V4 O12 1.929(4) . ?
V4 O10 2.030(4) . ?
V4 N11 2.100(5) . ?
V4 N10 2.136(5) . ?
V4 N12 2.308(5) . ?
P2 O14 1.503(5) . ?
P2 O11 1.515(4) . ?
P2 O12 1.526(4) . ?
P2 O13 1.531(5) . ?
O10 C37 1.372(6) . ?
O13 H13 0.840 . ?
O14 H14 0.840 . ?
N7 C48 1.469(7) . ?
N7 C47 1.491(7) . ?
N7 C54 1.514(7) . ?
N8 C49 1.335(7) . ?
N8 C53 1.346(7) . ?
N9 C59 1.346(7) . ?
N9 C55 1.347(7) . ?
N10 C67 1.492(7) . ?
N10 C60 1.512(7) . ?
N10 C61 1.524(7) . ?
N11 C66 1.342(7) . ?
N11 C62 1.362(7) . ?
N12 C72 1.345(7) . ?
N12 C68 1.358(7) . ?
C37 C38 1.406(8) . ?
C37 C42 1.406(8) . ?
C38 C39 1.374(8) . ?
C38 C47 1.496(7) . ?
C39 C40 1.386(8) . ?
C39 H39A 0.9500 . ?
C40 C41 1.403(8) . ?
C40 C43 1.525(8) . ?
C41 C42 1.389(8) . ?
C41 H41A 0.9500 . ?
C42 C60 1.505(8) . ?
C43 C46 1.515(8) . ?
C43 C44 1.550(8) . ?
C43 C45 1.553(8) . ?
C44 H44A 0.980 . ?
C44 H44B 0.980 . ?
C44 H44C 0.980 . ?
C45 H45A 0.980 . ?
C45 H45B 0.980 . ?
C45 H45C 0.980 . ?
C46 H46A 0.980 . ?
C46 H46B 0.980 . ?
C46 H46C 0.980 . ?
C47 H47A 0.990 . ?
C47 H47B 0.990 . ?
C48 C49 1.506(8) . ?
C48 H48A 0.990 . ?
C48 H48B 0.990 . ?
C49 C50 1.372(8) . ?
C50 C51 1.398(9) . ?
C50 H50A 0.950 . ?
C51 C52 1.371(8) . ?
C51 H51A 0.950 . ?
C52 C53 1.358(8) . ?
C52 H52A 0.950 . ?
C53 H53A 0.950 . ?
C54 C55 1.491(8) . ?
C54 H54A 0.990 . ?
C54 H54B 0.990 . ?
C55 C56 1.383(8) . ?
C56 C57 1.374(9) . ?
C56 H56A 0.950 . ?
C57 C58 1.369(9) . ?
C57 H57A 0.950 . ?
C58 C59 1.384(8) . ?
C58 H58A 0.950 . ?
C59 H59A 0.950 . ?
C60 H60A 0.990 . ?
C60 H60B 0.990 . ?
C61 C62 1.509(8) . ?
C61 H61A 0.990 . ?
C61 H61B 0.990 . ?
C62 C63 1.368(8) . ?
C63 C64 1.375(8) . ?
C63 H63A 0.950 . ?
C64 C65 1.368(8) . ?
C64 H64A 0.950 . ?
C65 C66 1.354(8) . ?
C65 H65A 0.950 . ?
C66 H66A 0.950 . ?
C67 C68 1.507(8) . ?
C67 H67A 0.990 . ?
C67 H67B 0.990 . ?
C68 C69 1.347(8) . ?
C69 C70 1.386(8) . ?
C69 H69A 0.950 . ?
C70 C71 1.374(9) . ?
C70 H70A 0.950 . ?
C71 C72 1.362(9) . ?
C71 H71A 0.950 . ?
C72 H72A 0.950 . ?
Cl1 O1B 1.360(6) . ?
Cl1 O1C 1.405(8) . ?
Cl1 O1D 1.434(7) . ?
Cl1 O1A 1.501(7) . ?
Cl2 O2B 1.405(5) . ?
Cl2 O2D 1.411(5) . ?
Cl2 O2C 1.419(5) . ?
Cl2 O2A 1.424(5) . ?
Cl3 O3C 1.416(4) . ?
Cl3 O3B 1.425(4) . ?
Cl3 O3A 1.431(4) . ?
Cl3 O3D 1.438(4) . ?

loop_
_geom_torsion_atom_site_label_1
_geom_torsion_atom_site_label_2
_geom_torsion_atom_site_label_3
_geom_torsion_atom_site_label_4
_geom_torsion
_geom_torsion_site_symmetry_1
_geom_torsion_site_symmetry_2
_geom_torsion_site_symmetry_3
_geom_torsion_site_symmetry_4
_geom_torsion_publ_flag
O2 V2 O3 C1 -117.0(4) . . . . ?
O5 V2 O3 C1 135.6(4) . . . . ?
N5 V2 O3 C1 10.2(9) . . . . ?
N4 V2 O3 C1 -24.6(4) . . . . ?
N6 V2 O3 C1 50.3(4) . . . . ?
O2 V2 O3 V1 55.1(2) . . . . ?
O5 V2 O3 V1 -52.4(2) . . . . ?
N5 V2 O3 V1 -177.7(6) . . . . ?
N4 V2 O3 V1 147.4(2) . . . . ?
N6 V2 O3 V1 -137.6(2) . . . . ?
O1 V1 O3 C1 127.3(4) . . . . ?
O4 V1 O3 C1 -126.7(4) . . . . ?
N2 V1 O3 C1 -52.9(6) . . . . ?
N3 V1 O3 C1 37.3(4) . . . . ?
N1 V1 O3 C1 -38.0(4) . . . . ?
O1 V1 O3 V2 -44.6(2) . . . . ?
O4 V1 O3 V2 61.5(2) . . . . ?
N2 V1 O3 V2 135.3(4) . . . . ?
N3 V1 O3 V2 -134.6(2) . . . . ?
N1 V1 O3 V2 150.1(2) . . . . ?
O7 P1 O4 V1 148.9(3) . . . . ?
O5 P1 O4 V1 26.7(4) . . . . ?
O6 P1 O4 V1 -91.3(4) . . . . ?
O1 V1 O4 P1 54.0(4) . . . . ?
O3 V1 O4 P1 -52.3(4) . . . . ?
N2 V1 O4 P1 147.5(4) . . . . ?
N3 V1 O4 P1 -119.1(5) . . . . ?
N1 V1 O4 P1 -138.8(4) . . . . ?
O4 P1 O5 V2 -3.1(4) . . . . ?
O7 P1 O5 V2 -125.9(3) . . . . ?
O6 P1 O5 V2 114.0(4) . . . . ?
O2 V2 O5 P1 -79.7(4) . . . . ?
O3 V2 O5 P1 17.8(4) . . . . ?
N5 V2 O5 P1 -173.2(4) . . . . ?
N4 V2 O5 P1 125.2(5) . . . . ?
N6 V2 O5 P1 100.0(4) . . . . ?
O1 V1 N1 C18 -30.9(7) . . . . ?
O4 V1 N1 C18 -170.8(3) . . . . ?
O3 V1 N1 C18 101.6(3) . . . . ?
N2 V1 N1 C18 -83.8(3) . . . . ?
N3 V1 N1 C18 15.2(3) . . . . ?
O1 V1 N1 C12 88.7(6) . . . . ?
O4 V1 N1 C12 -51.1(3) . . . . ?
O3 V1 N1 C12 -138.7(3) . . . . ?
N2 V1 N1 C12 35.9(3) . . . . ?
N3 V1 N1 C12 134.9(4) . . . . ?
O1 V1 N1 C11 -153.5(5) . . . . ?
O4 V1 N1 C11 66.7(3) . . . . ?
O3 V1 N1 C11 -21.0(3) . . . . ?
N2 V1 N1 C11 153.6(4) . . . . ?
N3 V1 N1 C11 -107.4(3) . . . . ?
O1 V1 N2 C13 174.5(4) . . . . ?
O4 V1 N2 C13 68.5(4) . . . . ?
O3 V1 N2 C13 -5.4(7) . . . . ?
N3 V1 N2 C13 -94.0(4) . . . . ?
N1 V1 N2 C13 -20.8(4) . . . . ?
O1 V1 N2 C17 -4.7(5) . . . . ?
O4 V1 N2 C17 -110.7(4) . . . . ?
O3 V1 N2 C17 175.4(4) . . . . ?
N3 V1 N2 C17 86.8(4) . . . . ?
N1 V1 N2 C17 160.0(5) . . . . ?
O1 V1 N3 C19 167.3(4) . . . . ?
O4 V1 N3 C19 -19.3(8) . . . . ?
O3 V1 N3 C19 -86.4(4) . . . . ?
N2 V1 N3 C19 72.9(4) . . . . ?
N1 V1 N3 C19 1.0(4) . . . . ?
O1 V1 N3 C23 -24.5(4) . . . . ?
O4 V1 N3 C23 148.9(5) . . . . ?
O3 V1 N3 C23 81.8(4) . . . . ?
N2 V1 N3 C23 -118.9(4) . . . . ?
N1 V1 N3 C23 169.3(4) . . . . ?
O2 V2 N4 C31 -170.4(4) . . . . ?
O5 V2 N4 C31 -14.1(7) . . . . ?
O3 V2 N4 C31 93.9(4) . . . . ?
N5 V2 N4 C31 -78.2(4) . . . . ?
N6 V2 N4 C31 11.9(3) . . . . ?
O2 V2 N4 C24 66.3(4) . . . . ?
O5 V2 N4 C24 -137.4(5) . . . . ?
O3 V2 N4 C24 -29.4(3) . . . . ?
N5 V2 N4 C24 158.5(4) . . . . ?
N6 V2 N4 C24 -111.4(4) . . . . ?
O2 V2 N4 C25 -52.5(3) . . . . ?
O5 V2 N4 C25 103.7(5) . . . . ?
O3 V2 N4 C25 -148.2(3) . . . . ?
N5 V2 N4 C25 39.6(3) . . . . ?
N6 V2 N4 C25 129.7(3) . . . . ?
O2 V2 N5 C30 -110.4(5) . . . . ?
O5 V2 N5 C30 -3.4(5) . . . . ?
O3 V2 N5 C30 122.1(7) . . . . ?
N4 V2 N5 C30 157.9(5) . . . . ?
N6 V2 N5 C30 82.3(5) . . . . ?
O2 V2 N5 C26 68.3(4) . . . . ?
O5 V2 N5 C26 175.3(4) . . . . ?
O3 V2 N5 C26 -59.2(9) . . . . ?
N4 V2 N5 C26 -23.4(4) . . . . ?
N6 V2 N5 C26 -99.0(4) . . . . ?
O2 V2 N6 C32 -4.0(10) . . . . ?
O5 V2 N6 C32 177.5(4) . . . . ?
O3 V2 N6 C32 -87.0(4) . . . . ?
N5 V2 N6 C32 84.4(4) . . . . ?
N4 V2 N6 C32 6.4(4) . . . . ?
O2 V2 N6 C36 156.6(7) . . . . ?
O5 V2 N6 C36 -22.0(5) . . . . ?
O3 V2 N6 C36 73.6(5) . . . . ?
N5 V2 N6 C36 -115.1(5) . . . . ?
N4 V2 N6 C36 167.0(5) . . . . ?
V2 O3 C1 C6 46.0(6) . . . . ?
V1 O3 C1 C6 -125.7(5) . . . . ?
V2 O3 C1 C2 -131.0(4) . . . . ?
V1 O3 C1 C2 57.2(6) . . . . ?
C6 C1 C2 C3 2.4(8) . . . . ?
O3 C1 C2 C3 179.5(5) . . . . ?
C6 C1 C2 C11 178.9(5) . . . . ?
O3 C1 C2 C11 -4.0(7) . . . . ?
C1 C2 C3 C4 -1.6(8) . . . . ?
C11 C2 C3 C4 -178.1(5) . . . . ?
C2 C3 C4 C5 0.4(8) . . . . ?
C2 C3 C4 C7 -179.7(5) . . . . ?
C3 C4 C5 C6 0.1(8) . . . . ?
C7 C4 C5 C6 -179.8(5) . . . . ?
O3 C1 C6 C5 -178.9(5) . . . . ?
C2 C1 C6 C5 -2.0(8) . . . . ?
O3 C1 C6 C24 -4.8(8) . . . . ?
C2 C1 C6 C24 172.2(5) . . . . ?
C4 C5 C6 C1 0.7(8) . . . . ?
C4 C5 C6 C24 -173.6(5) . . . . ?
C5 C4 C7 C10 -124.5(7) . . . . ?
C3 C4 C7 C10 55.6(8) . . . . ?
C5 C4 C7 C9 113.7(7) . . . . ?
C3 C4 C7 C9 -66.2(7) . . . . ?
C5 C4 C7 C8 -5.9(8) . . . . ?
C3 C4 C7 C8 174.2(5) . . . . ?
C18 N1 C11 C2 -56.0(6) . . . . ?
C12 N1 C11 C2 -178.7(5) . . . . ?
V1 N1 C11 C2 66.8(5) . . . . ?
C3 C2 C11 N1 113.1(6) . . . . ?
C1 C2 C11 N1 -63.4(7) . . . . ?
C18 N1 C12 C13 73.5(6) . . . . ?
C11 N1 C12 C13 -163.9(5) . . . . ?
V1 N1 C12 C13 -46.1(5) . . . . ?
C17 N2 C13 C14 0.4(8) . . . . ?
V1 N2 C13 C14 -178.9(5) . . . . ?
C17 N2 C13 C12 179.4(5) . . . . ?
V1 N2 C13 C12 0.2(7) . . . . ?
N1 C12 C13 N2 33.1(7) . . . . ?
N1 C12 C13 C14 -147.9(6) . . . . ?
N2 C13 C14 C15 -1.0(10) . . . . ?
C12 C13 C14 C15 -180.0(6) . . . . ?
C13 C14 C15 C16 1.5(11) . . . . ?
C14 C15 C16 C17 -1.4(11) . . . . ?
C15 C16 C17 N2 0.8(10) . . . . ?
C13 N2 C17 C16 -0.3(9) . . . . ?
V1 N2 C17 C16 178.9(5) . . . . ?
C12 N1 C18 C19 -143.5(5) . . . . ?
C11 N1 C18 C19 94.4(5) . . . . ?
V1 N1 C18 C19 -27.6(5) . . . . ?
C23 N3 C19 C20 -2.5(8) . . . . ?
V1 N3 C19 C20 165.9(4) . . . . ?
C23 N3 C19 C18 174.4(5) . . . . ?
V1 N3 C19 C18 -17.2(6) . . . . ?
N1 C18 C19 N3 29.9(7) . . . . ?
N1 C18 C19 C20 -153.2(5) . . . . ?
N3 C19 C20 C21 2.0(9) . . . . ?
C18 C19 C20 C21 -174.7(5) . . . . ?
C19 C20 C21 C22 -0.2(9) . . . . ?
C20 C21 C22 C23 -0.9(9) . . . . ?
C19 N3 C23 C22 1.4(8) . . . . ?
V1 N3 C23 C22 -167.1(5) . . . . ?
C21 C22 C23 N3 0.4(9) . . . . ?
C31 N4 C24 C6 -57.3(5) . . . . ?
C25 N4 C24 C6 -177.6(4) . . . . ?
V2 N4 C24 C6 69.2(5) . . . . ?
C1 C6 C24 N4 -59.9(7) . . . . ?
C5 C6 C24 N4 114.2(5) . . . . ?
C31 N4 C25 C26 71.8(5) . . . . ?
C24 N4 C25 C26 -167.4(4) . . . . ?
V2 N4 C25 C26 -50.4(4) . . . . ?
C30 N5 C26 C27 -1.9(8) . . . . ?
V2 N5 C26 C27 179.3(4) . . . . ?
C30 N5 C26 C25 178.8(5) . . . . ?
V2 N5 C26 C25 0.0(6) . . . . ?
N4 C25 C26 N5 34.9(6) . . . . ?
N4 C25 C26 C27 -144.4(5) . . . . ?
N5 C26 C27 C28 0.7(9) . . . . ?
C25 C26 C27 C28 179.9(5) . . . . ?
C26 C27 C28 C29 0.3(9) . . . . ?
C27 C28 C29 C30 0.0(9) . . . . ?
C26 N5 C30 C29 2.2(8) . . . . ?
V2 N5 C30 C29 -179.2(4) . . . . ?
C28 C29 C30 N5 -1.2(9) . . . . ?
C24 N4 C31 C32 95.6(5) . . . . ?
C25 N4 C31 C32 -142.2(4) . . . . ?
V2 N4 C31 C32 -27.5(6) . . . . ?
C36 N6 C32 C33 -2.6(8) . . . . ?
V2 N6 C32 C33 159.4(5) . . . . ?
C36 N6 C32 C31 174.6(5) . . . . ?
V2 N6 C32 C31 -23.4(6) . . . . ?
N4 C31 C32 N6 33.4(6) . . . . ?
N4 C31 C32 C33 -149.4(5) . . . . ?
N6 C32 C33 C34 2.9(9) . . . . ?
C31 C32 C33 C34 -174.0(6) . . . . ?
C32 C33 C34 C35 -0.1(9) . . . . ?
C33 C34 C35 C36 -2.9(10) . . . . ?
C32 N6 C36 C35 -0.6(8) . . . . ?
V2 N6 C36 C35 -160.7(5) . . . . ?
C34 C35 C36 N6 3.3(9) . . . . ?
O9 V4 O10 C37 -117.6(4) . . . . ?
O12 V4 O10 C37 135.5(4) . . . . ?
N11 V4 O10 C37 15.9(9) . . . . ?
N10 V4 O10 C37 -24.8(4) . . . . ?
N12 V4 O10 C37 49.8(4) . . . . ?
O9 V4 O10 V3 55.6(2) . . . . ?
O12 V4 O10 V3 -51.2(2) . . . . ?
N11 V4 O10 V3 -170.9(6) . . . . ?
N10 V4 O10 V3 148.4(2) . . . . ?
N12 V4 O10 V3 -137.0(2) . . . . ?
O8 V3 O10 C37 129.1(4) . . . . ?
O11 V3 O10 C37 -125.1(4) . . . . ?
N8 V3 O10 C37 -43.9(7) . . . . ?
N9 V3 O10 C37 38.3(4) . . . . ?
N7 V3 O10 C37 -37.6(4) . . . . ?
O8 V3 O10 V4 -44.0(3) . . . . ?
O11 V3 O10 V4 61.8(2) . . . . ?
N8 V3 O10 V4 143.0(4) . . . . ?
N9 V3 O10 V4 -134.8(2) . . . . ?
N7 V3 O10 V4 149.3(2) . . . . ?
O14 P2 O11 V3 151.7(4) . . . . ?
O12 P2 O11 V3 30.8(4) . . . . ?
O13 P2 O11 V3 -90.9(4) . . . . ?
O8 V3 O11 P2 51.2(4) . . . . ?
O10 V3 O11 P2 -54.2(4) . . . . ?
N8 V3 O11 P2 146.0(4) . . . . ?
N9 V3 O11 P2 -123.0(5) . . . . ?
N7 V3 O11 P2 -140.6(4) . . . . ?
O14 P2 O12 V4 -131.3(4) . . . . ?
O11 P2 O12 V4 -6.5(5) . . . . ?
O13 P2 O12 V4 113.9(4) . . . . ?
O9 V4 O12 P2 -79.9(4) . . . . ?
O10 V4 O12 P2 18.3(4) . . . . ?
N11 V4 O12 P2 -173.4(4) . . . . ?
N10 V4 O12 P2 126.2(5) . . . . ?
N12 V4 O12 P2 100.0(4) . . . . ?
O8 V3 N7 C48 86.1(7) . . . . ?
O11 V3 N7 C48 -53.0(4) . . . . ?
O10 V3 N7 C48 -141.2(4) . . . . ?
N8 V3 N7 C48 36.6(3) . . . . ?
N9 V3 N7 C48 132.5(4) . . . . ?
O8 V3 N7 C47 -153.6(6) . . . . ?
O11 V3 N7 C47 67.3(4) . . . . ?
O10 V3 N7 C47 -20.9(4) . . . . ?
N8 V3 N7 C47 156.8(4) . . . . ?
N9 V3 N7 C47 -107.3(4) . . . . ?
O8 V3 N7 C54 -31.5(8) . . . . ?
O11 V3 N7 C54 -170.6(3) . . . . ?
O10 V3 N7 C54 101.2(3) . . . . ?
N8 V3 N7 C54 -81.1(4) . . . . ?
N9 V3 N7 C54 14.8(3) . . . . ?
O8 V3 N8 C49 173.5(4) . . . . ?
O11 V3 N8 C49 67.8(4) . . . . ?
O10 V3 N8 C49 -13.3(7) . . . . ?
N9 V3 N8 C49 -94.4(4) . . . . ?
N7 V3 N8 C49 -19.8(4) . . . . ?
O8 V3 N8 C53 -8.2(5) . . . . ?
O11 V3 N8 C53 -113.9(4) . . . . ?
O10 V3 N8 C53 165.0(5) . . . . ?
N9 V3 N8 C53 83.9(5) . . . . ?
N7 V3 N8 C53 158.5(5) . . . . ?
O8 V3 N9 C59 -23.0(4) . . . . ?
O11 V3 N9 C59 151.4(5) . . . . ?
O10 V3 N9 C59 82.3(4) . . . . ?
N8 V3 N9 C59 -117.9(4) . . . . ?
N7 V3 N9 C59 169.7(4) . . . . ?
O8 V3 N9 C55 168.7(4) . . . . ?
O11 V3 N9 C55 -16.9(8) . . . . ?
O10 V3 N9 C55 -86.0(4) . . . . ?
N8 V3 N9 C55 73.7(4) . . . . ?
N7 V3 N9 C55 1.3(4) . . . . ?
O9 V4 N10 C67 -170.3(4) . . . . ?
O12 V4 N10 C67 -15.3(7) . . . . ?
O10 V4 N10 C67 93.0(4) . . . . ?
N11 V4 N10 C67 -78.0(4) . . . . ?
N12 V4 N10 C67 11.8(4) . . . . ?
O9 V4 N10 C60 65.4(4) . . . . ?
O12 V4 N10 C60 -139.5(5) . . . . ?
O10 V4 N10 C60 -31.2(3) . . . . ?
N11 V4 N10 C60 157.7(4) . . . . ?
N12 V4 N10 C60 -112.5(3) . . . . ?
O9 V4 N10 C61 -53.0(3) . . . . ?
O12 V4 N10 C61 102.1(5) . . . . ?
O10 V4 N10 C61 -149.6(3) . . . . ?
N11 V4 N10 C61 39.3(3) . . . . ?
N12 V4 N10 C61 129.1(3) . . . . ?
O9 V4 N11 C66 -108.1(5) . . . . ?
O12 V4 N11 C66 -1.8(5) . . . . ?
O10 V4 N11 C66 118.1(8) . . . . ?
N10 V4 N11 C66 159.8(5) . . . . ?
N12 V4 N11 C66 84.4(5) . . . . ?
O9 V4 N11 C62 67.5(4) . . . . ?
O12 V4 N11 C62 173.9(4) . . . . ?
O10 V4 N11 C62 -66.2(9) . . . . ?
N10 V4 N11 C62 -24.5(4) . . . . ?
N12 V4 N11 C62 -99.9(4) . . . . ?
O9 V4 N12 C72 158.4(8) . . . . ?
O12 V4 N12 C72 -21.2(5) . . . . ?
O10 V4 N12 C72 73.9(5) . . . . ?
N11 V4 N12 C72 -113.6(5) . . . . ?
N10 V4 N12 C72 168.1(5) . . . . ?
O9 V4 N12 C68 -4.3(11) . . . . ?
O12 V4 N12 C68 176.1(4) . . . . ?
O10 V4 N12 C68 -88.8(4) . . . . ?
N11 V4 N12 C68 83.7(4) . . . . ?
N10 V4 N12 C68 5.4(4) . . . . ?
V4 O10 C37 C38 -130.3(4) . . . . ?
V3 O10 C37 C38 56.6(6) . . . . ?
V4 O10 C37 C42 46.9(6) . . . . ?
V3 O10 C37 C42 -126.1(5) . . . . ?
O10 C37 C38 C39 177.6(5) . . . . ?
C42 C37 C38 C39 0.3(8) . . . . ?
O10 C37 C38 C47 -3.4(8) . . . . ?
C42 C37 C38 C47 179.3(5) . . . . ?
C37 C38 C39 C40 0.2(9) . . . . ?
C47 C38 C39 C40 -178.7(6) . . . . ?
C38 C39 C40 C41 0.2(9) . . . . ?
C38 C39 C40 C43 -177.9(5) . . . . ?
C39 C40 C41 C42 -1.3(8) . . . . ?
C43 C40 C41 C42 176.9(5) . . . . ?
C40 C41 C42 C37 1.9(8) . . . . ?
C40 C41 C42 C60 -172.5(5) . . . . ?
O10 C37 C42 C41 -178.5(5) . . . . ?
C38 C37 C42 C41 -1.3(8) . . . . ?
O10 C37 C42 C60 -4.2(8) . . . . ?
C38 C37 C42 C60 173.0(5) . . . . ?
C39 C40 C43 C46 0.5(8) . . . . ?
C41 C40 C43 C46 -177.5(5) . . . . ?
C39 C40 C43 C44 120.2(6) . . . . ?
C41 C40 C43 C44 -57.9(7) . . . . ?
C39 C40 C43 C45 -120.6(6) . . . . ?
C41 C40 C43 C45 61.4(7) . . . . ?
C48 N7 C47 C38 -177.0(5) . . . . ?
C54 N7 C47 C38 -55.5(6) . . . . ?
V3 N7 C47 C38 66.7(5) . . . . ?
C39 C38 C47 N7 115.6(6) . . . . ?
C37 C38 C47 N7 -63.4(7) . . . . ?
C47 N7 C48 C49 -167.8(5) . . . . ?
C54 N7 C48 C49 70.2(6) . . . . ?
V3 N7 C48 C49 -48.2(5) . . . . ?
C53 N8 C49 C50 -1.0(8) . . . . ?
V3 N8 C49 C50 177.4(4) . . . . ?
C53 N8 C49 C48 179.8(5) . . . . ?
V3 N8 C49 C48 -1.8(6) . . . . ?
N7 C48 C49 N8 35.4(7) . . . . ?
N7 C48 C49 C50 -143.8(6) . . . . ?
N8 C49 C50 C51 -0.6(9) . . . . ?
C48 C49 C50 C51 178.5(6) . . . . ?
C49 C50 C51 C52 1.5(9) . . . . ?
C50 C51 C52 C53 -0.7(9) . . . . ?
C49 N8 C53 C52 1.8(9) . . . . ?
V3 N8 C53 C52 -176.5(4) . . . . ?
C51 C52 C53 N8 -0.9(9) . . . . ?
C48 N7 C54 C55 -142.6(5) . . . . ?
C47 N7 C54 C55 94.6(5) . . . . ?
V3 N7 C54 C55 -27.7(5) . . . . ?
C59 N9 C55 C56 -1.5(8) . . . . ?
V3 N9 C55 C56 167.1(4) . . . . ?
C59 N9 C55 C54 173.3(5) . . . . ?
V3 N9 C55 C54 -18.2(6) . . . . ?
N7 C54 C55 N9 30.6(7) . . . . ?
N7 C54 C55 C56 -154.7(5) . . . . ?
N9 C55 C56 C57 1.8(9) . . . . ?
C54 C55 C56 C57 -172.6(5) . . . . ?
C55 C56 C57 C58 -1.4(9) . . . . ?
C56 C57 C58 C59 0.8(9) . . . . ?
C55 N9 C59 C58 0.8(8) . . . . ?
V3 N9 C59 C58 -167.6(5) . . . . ?
C57 C58 C59 N9 -0.4(9) . . . . ?
C41 C42 C60 N10 112.1(6) . . . . ?
C37 C42 C60 N10 -62.2(7) . . . . ?
C67 N10 C60 C42 -55.8(6) . . . . ?
C61 N10 C60 C42 -175.2(4) . . . . ?
V4 N10 C60 C42 72.0(5) . . . . ?
C67 N10 C61 C62 74.5(5) . . . . ?
C60 N10 C61 C62 -164.5(5) . . . . ?
V4 N10 C61 C62 -48.8(5) . . . . ?
C66 N11 C62 C63 -2.4(8) . . . . ?
V4 N11 C62 C63 -178.6(5) . . . . ?
C66 N11 C62 C61 178.4(5) . . . . ?
V4 N11 C62 C61 2.2(6) . . . . ?
N10 C61 C62 N11 32.4(7) . . . . ?
N10 C61 C62 C63 -146.8(6) . . . . ?
N11 C62 C63 C64 2.2(9) . . . . ?
C61 C62 C63 C64 -178.6(6) . . . . ?
C62 C63 C64 C65 -0.7(10) . . . . ?
C63 C64 C65 C66 -0.6(10) . . . . ?
C62 N11 C66 C65 1.1(9) . . . . ?
V4 N11 C66 C65 176.7(5) . . . . ?
C64 C65 C66 N11 0.4(10) . . . . ?
C60 N10 C67 C68 96.6(5) . . . . ?
C61 N10 C67 C68 -141.4(5) . . . . ?
V4 N10 C67 C68 -26.4(6) . . . . ?
C72 N12 C68 C69 -2.2(8) . . . . ?
V4 N12 C68 C69 162.0(5) . . . . ?
C72 N12 C68 C67 174.8(5) . . . . ?
V4 N12 C68 C67 -21.0(6) . . . . ?
N10 C67 C68 C69 -152.4(6) . . . . ?
N10 C67 C68 N12 30.6(7) . . . . ?
N12 C68 C69 C70 1.0(9) . . . . ?
C67 C68 C69 C70 -175.7(5) . . . . ?
C68 C69 C70 C71 2.0(9) . . . . ?
C69 C70 C71 C72 -3.8(9) . . . . ?
C68 N12 C72 C71 0.4(8) . . . . ?
V4 N12 C72 C71 -162.1(5) . . . . ?
C70 C71 C72 N12 2.6(10) . . . . ?

loop_
_platon_squeeze_void_nr
_platon_squeeze_void_average_x
_platon_squeeze_void_average_y
_platon_squeeze_void_average_z
_platon_squeeze_void_volume
_platon_squeeze_void_count_electrons
1 -0.124 0.244 0.860 266.9 100.6
2 0.107 0.756 0.140 267.1 99.3
3 0.144 0.261 0.407 30.1 14.8
4 0.856 0.739 0.593 30.1 14.2
